data_4131833
loop_
_publ_author_name
'Yan, Yong'
'O'Connor, Alice E'
'Kanthasamy, Gopikkaa'
'Atkinson, George'
'Allan, David R.'
'Blake, Alexander J.'
'Schr\"oder, Martin'

_publ_section_title
;
 Unusual and Tunable Negative Linear Compressibility in the Metal-Organic
 Framework MFM-133(M) (M = Zr, Hf).
;
_journal_issue 11
_journal_name_full 'Journal of the American Chemical Society'
_journal_page_first 3952
_journal_page_last 3958
_journal_paper_doi 10.1021/jacs.7b11747
_journal_volume 140
_journal_year 2018
_chemical_formula_moiety 'C88 H72 Hf6 O32'
_chemical_formula_sum 'C88 H72 Hf6 O32'
_chemical_formula_weight 2708.36
_space_group_crystal_system tetragonal
_space_group_IT_number 128
_space_group_name_Hall '-P 4 2n'
_space_group_name_H-M_alt 'P 4/m n c'
_audit_creation_date 2016-03-16
_audit_creation_method
;
Olex2 1.2
(compiled 2015.09.30 svn.r3233 for OlexSys, GUI svn.r5103)
;
_cell_angle_alpha 90
_cell_angle_beta 90
_cell_angle_gamma 90
_cell_formula_units_Z 2
_cell_length_a 19.5041(13)
_cell_length_b 19.5041(13)
_cell_length_c 32.072(3)
_cell_measurement_reflns_used 3037
_cell_measurement_temperature 295(2)
_cell_measurement_theta_max 25.1460
_cell_measurement_theta_min 1.9360
_cell_volume 12200.5(16)
_computing_cell_refinement
;
CrysAlisPro, Agilent Technologies,
Version 1.171.37.35 (release 13-08-2014 CrysAlis171 .NET)
(compiled Aug 13 2014,18:06:01)
;
_computing_data_collection
;
CrysAlisPro, Agilent Technologies,
Version 1.171.37.35 (release 13-08-2014 CrysAlis171 .NET)
(compiled Aug 13 2014,18:06:01)
;
_computing_data_reduction
;
CrysAlisPro, Agilent Technologies,
Version 1.171.37.35 (release 13-08-2014 CrysAlis171 .NET)
(compiled Aug 13 2014,18:06:01)
;
_computing_molecular_graphics 'Olex2 (Dolomanov et al., 2009)'
_computing_publication_material 'Olex2 (Dolomanov et al., 2009)'
_computing_structure_refinement 'ShelXL (Sheldrick, 2015)'
_computing_structure_solution 'ShelXS (Sheldrick, 2008)'
_diffrn_ambient_temperature 295(2)
_diffrn_detector 'CCD plate'
_diffrn_detector_area_resol_mean 16.1592
_diffrn_detector_type Eos
_diffrn_measured_fraction_theta_full 0.701
_diffrn_measured_fraction_theta_max 0.701
_diffrn_measurement_details
;
#__ type_ start__ end____ width___ exp.time_
  1 omega    4.00   60.00   1.0000   85.0000
omega____ theta____ kappa____ phi______ frames
    -       26.4870    0.0000  150.0000 56

#__ type_ start__ end____ width___ exp.time_
  2 omega   -5.00   40.00   1.0000   85.0000
omega____ theta____ kappa____ phi______ frames
    -       26.4870  -53.0000   17.0000 45

#__ type_ start__ end____ width___ exp.time_
  3 omega  -49.00  -16.00   1.0000   85.0000
omega____ theta____ kappa____ phi______ frames
    -       26.4870  134.0000  123.0000 33

#__ type_ start__ end____ width___ exp.time_
  4 omega  -30.00    5.00   1.0000   85.0000
omega____ theta____ kappa____ phi______ frames
    -       26.4870   39.0000  -12.0000 35

#__ type_ start__ end____ width___ exp.time_
  5 omega  -25.00   10.00   1.0000   85.0000
omega____ theta____ kappa____ phi______ frames
    -       26.4870   13.0000   -3.0000 35

#__ type_ start__ end____ width___ exp.time_
  6 omega   10.00   66.00   1.0000   85.0000
omega____ theta____ kappa____ phi______ frames
    -       26.4874  -97.0000 -143.0000 56

#__ type_ start__ end____ width___ exp.time_
  7 omega  -57.00   -4.00   1.0000   85.0000
omega____ theta____ kappa____ phi______ frames
    -      -28.0500   53.0000  -17.0000 53

#__ type_ start__ end____ width___ exp.time_
  8 omega    1.00   15.00   1.0000   85.0000
omega____ theta____ kappa____ phi______ frames
    -      -28.0500  -81.0000   29.0000 14

#__ type_ start__ end____ width___ exp.time_
  9 omega   13.00   26.00   1.0000   85.0000
omega____ theta____ kappa____ phi______ frames
    -      -28.0500  -97.0000   35.0000 13

#__ type_ start__ end____ width___ exp.time_
 10 omega  -20.00   13.00   1.0000   85.0000
omega____ theta____ kappa____ phi______ frames
    -      -28.0500  -53.0000   17.0000 33

#__ type_ start__ end____ width___ exp.time_
 11 omega   -5.00   27.00   1.0000   85.0000
omega____ theta____ kappa____ phi______ frames
    -      -28.0500  -97.0000 -143.0000 32

#__ type_ start__ end____ width___ exp.time_
 12 omega  -20.00    8.00   1.0000   85.0000
omega____ theta____ kappa____ phi______ frames
    -       26.4870   81.0000  151.0000 28

#__ type_ start__ end____ width___ exp.time_
 13 omega   -7.00   51.00   1.0000   85.0000
omega____ theta____ kappa____ phi______ frames
    -       26.4870  -37.0000 -180.0000 58

#__ type_ start__ end____ width___ exp.time_
 14 omega   29.00   70.00   1.0000   85.0000
omega____ theta____ kappa____ phi______ frames
    -       26.4870 -114.0000   44.0000 41

#__ type_ start__ end____ width___ exp.time_
 15 omega  -52.00    0.00   1.0000   85.0000
omega____ theta____ kappa____ phi______ frames
    -      -28.0500   39.0000  167.0000 52

#__ type_ start__ end____ width___ exp.time_
 16 omega  -25.00   29.00   1.0000   85.0000
omega____ theta____ kappa____ phi______ frames
    -      -28.0500  -39.0000   12.0000 54

#__ type_ start__ end____ width___ exp.time_
 17 omega  -28.00   19.00   1.0000   85.0000
omega____ theta____ kappa____ phi______ frames
    -      -28.0500  -39.0000 -167.0000 47

#__ type_ start__ end____ width___ exp.time_
 18 omega   27.00   37.00   1.0000   85.0000
omega____ theta____ kappa____ phi______ frames
    -      -28.0500 -114.0000   44.0000 10
;
_diffrn_measurement_device 'four-circle diffractometer'
_diffrn_measurement_device_type 'SuperNova, Single source at offset, Eos'
_diffrn_measurement_method '\w scans'
_diffrn_orient_matrix_UB_11 -0.0016513000
_diffrn_orient_matrix_UB_12 0.0317447000
_diffrn_orient_matrix_UB_13 0.0106255000
_diffrn_orient_matrix_UB_21 -0.0350492000
_diffrn_orient_matrix_UB_22 -0.0060058000
_diffrn_orient_matrix_UB_23 0.0047563000
_diffrn_orient_matrix_UB_31 0.0097543000
_diffrn_orient_matrix_UB_32 -0.0164986000
_diffrn_orient_matrix_UB_33 0.0188394000
_diffrn_radiation_monochromator mirror
_diffrn_radiation_probe x-ray
_diffrn_radiation_type MoK\a
_diffrn_radiation_wavelength 0.71073
_diffrn_reflns_av_R_equivalents 0.2276
_diffrn_reflns_av_unetI/netI 0.2924
_diffrn_reflns_Laue_measured_fraction_full 0.701
_diffrn_reflns_Laue_measured_fraction_max 0.701
_diffrn_reflns_limit_h_max 16
_diffrn_reflns_limit_h_min -16
_diffrn_reflns_limit_k_max 10
_diffrn_reflns_limit_k_min -10
_diffrn_reflns_limit_l_max 24
_diffrn_reflns_limit_l_min -19
_diffrn_reflns_number 3862
_diffrn_reflns_point_group_measured_fraction_full 0.701
_diffrn_reflns_point_group_measured_fraction_max 0.701
_diffrn_reflns_theta_full 17.220
_diffrn_reflns_theta_max 17.220
_diffrn_reflns_theta_min 2.088
_diffrn_source 'SuperNova (Mo) X-ray Source'
_exptl_absorpt_coefficient_mu 2.833
_exptl_absorpt_correction_T_max 1.00000
_exptl_absorpt_correction_T_min 0.08486
_exptl_absorpt_correction_type multi-scan
_exptl_absorpt_process_details
;
CrysAlisPro, Agilent Technologies,
Version 1.171.37.35 (release 13-08-2014 CrysAlis171 .NET)
(compiled Aug 13 2014,18:06:01)
Empirical absorption correction using spherical harmonics,
 implemented in SCALE3 ABSPACK scaling algorithm.
Empirical absorption correction using spherical harmonics,
 implemented in SCALE3 ABSPACK scaling algorithm.
;
_exptl_crystal_density_diffrn 1.541
_exptl_crystal_F_000 5668
_exptl_crystal_size_max 0.1152
_exptl_crystal_size_mid 0.0844
_exptl_crystal_size_min 0.0508
_refine_diff_density_max 1.327
_refine_diff_density_min -0.975
_refine_diff_density_rms 0.190
_refine_ls_extinction_coef 0.0005(3)
_refine_ls_extinction_expression Fc^*^=kFc[1+0.001xFc^2^\l^3^/sin(2\q)]^-1/4^
_refine_ls_extinction_method 'SHELXL-2014/7 (Sheldrick 2014'
_refine_ls_goodness_of_fit_ref 1.062
_refine_ls_hydrogen_treatment undef
_refine_ls_matrix_type full
_refine_ls_number_parameters 73
_refine_ls_number_reflns 1340
_refine_ls_number_restraints 113
_refine_ls_restrained_S_all 6.633
_refine_ls_R_factor_all 0.2378
_refine_ls_R_factor_gt 0.1388
_refine_ls_shift/su_max 0.005
_refine_ls_shift/su_mean 0.001
_refine_ls_structure_factor_coef Fsqd
_refine_ls_weighting_details 'w=1/[\s^2^(Fo^2^)+(0.2000P)^2^] where P=(Fo^2^+2Fc^2^)/3'
_refine_ls_weighting_scheme calc
_refine_ls_wR_factor_gt 0.3201
_refine_ls_wR_factor_ref 0.3972
_reflns_Friedel_coverage 0.000
_reflns_number_gt 631
_reflns_number_total 1340
_reflns_threshold_expression 'I > 2\s(I)'
_cod_data_source_file HfMOF_All.cif
_cod_data_source_block hfmof_3.55kbar
_cod_original_cell_volume 12201(2)
_cod_database_code 4131833
_chemical_oxdiff_formula 'C88 H72 Hf6 O32'
_chemical_oxdiff_usercomment 'HfMOF1 in DAC, 4:1MeOH/EtOH, 3.6 kbar 28-10-2015'
_shelx_space_group_comment
;
The symmetry employed for this shelxl refinement is uniquely defined
by the following loop, which should always be used as a source of
symmetry information in preference to the above space-group names.
They are only intended as comments.
;
_reflns_odcompleteness_completeness 69.29
_reflns_odcompleteness_iscentric 1
_reflns_odcompleteness_theta 17.19
_olex2_refinement_description
;
1. Restrained distances
 O13-C12
 1.41 with sigma of 0.01
 C12-O1
 1.41 with sigma of 0.01
 C6-C12 = C9-C3
 1.41 with sigma of 0.02
 C6-C12 = C9-C3
 1.41 with sigma of 0.01
 C9-C3 = C6-C12
 1.41 with sigma of 0.01
 Hf1-O13 = Hf2-O1
 2.11 with sigma of 0.02
 O1-C12 = O13-C12
 1.41 with sigma of 0.02
 C9-C15 = C9-C10
 1.41 with sigma of 0.02
 C10-C11 = C16-C17
 1.45 with sigma of 0.005
 C4-C5 = C7-C8
 1.39 with sigma of 0.01
 C6-C12 \\sim C9-C3
 with sigma of 0.01
 C9-C3 \\sim C6-C12
 with sigma of 0.01
 C11-C10 \\sim C16-C15 \\sim C17-C15
 with sigma of 0.01
 C9-C17 \\sim C15-C17 \\sim C9-C11 \\sim C11-C9D
 with sigma of 0.005
 C3-C7 \\sim C8-C6 \\sim C7-C5 \\sim C6-C4 \\sim C5-C3 \\sim C4-C8
 with sigma of 0.01
2. Restrained angles
 C7-C6-C12
 fixed at 120 with sigma of 0.02
 C5-C6-C12
 fixed at 120 with sigma of 0.02
 C7-C6-C12
 fixed at 120 with sigma of 0.02
 C5-C6-C12
 fixed at 120 with sigma of 0.02
 C6-C12-C5
 fixed at 120 with sigma of 0.02
 C7-C6-C12
 fixed at 120 with sigma of 0.02
 C12-C6-C7
 fixed at 120 with sigma of 0.02
 C5-C6-C12
 fixed at 120 with sigma of 0.02
 C6-C12-O13
 fixed at 120 with sigma of 0.02
 O13-C12-C6
 fixed at 120 with sigma of 0.02
 C9-C3-C4
 fixed at 120 with sigma of 0.02
 C3-C9-C4
 fixed at 120 with sigma of 0.02
3. Restrained planarity
 C12, C6, C5, C4, C3, C9, C8, C7
 with sigma of 0.01
 C9, C3, C8, C7, C6, C12, C5, C4
 with sigma of 0.01
 C9, C3, C8, C4
 with sigma of 0.01
 C17, C15, C16, C10, C9, C11
 with sigma of 0.01
4. Rigid bond restraints
 C6, Hf2, Hf1, C8, C3, C5, C4, C7, C9, C10, C11, C12, C15, C16, C17, O1, O4,
 O13, O19, O20
 with sigma for 1-2 distances of 0.01 and sigma for 1-3 distances of 0.01
5. Uiso/Uaniso restraints and constraints
C6 \\sim Hf2 \\sim Hf1 \\sim C8 \\sim C3 \\sim C5 \\sim C4 \\sim C7 \\sim C9
\\sim C10 \\sim C11 \\sim C12 \\sim C15 \\sim C16 \\sim C17 \\sim O1 \\sim O4
\\sim O13 \\sim O19 \\sim O20: within 1.7A with sigma of 0.04 and sigma for
terminal atoms of 0.08
6. Same fragment restrains
{C16, C15, C15D, C9D, C10, C9} sigma for 1-2: 0.01, 1-3: 0.04
as
{C9, C16, C15, C15D, C9D, C10}
7. Others
 Fixed Sof: C16(0.5) C15(0.5) C15D(0.00001) C9D(0.00001) C10(0.5)
 Fixed Uiso: C15D(0.05) C9D(0.05)
8.a Fitted hexagon refined as free rotating group:
 C9(C16,C15,C15D,C9D,C10)
;
_shelx_shelxl_version_number 2014/7
_olex2_submission_special_instructions 'No special instructions were received'

loop_
_space_group_symop_operation_xyz
'x, y, z'
'-y, x, z'
'-x, -y, z'
'y, -x, z'
'x+1/2, -y+1/2, -z+1/2'
'-x+1/2, y+1/2, -z+1/2'
'y+1/2, x+1/2, -z+1/2'
'-y+1/2, -x+1/2, -z+1/2'
'-x, -y, -z'
'y, -x, -z'
'x, y, -z'
'-y, x, -z'
'-x-1/2, y-1/2, z-1/2'
'x-1/2, -y-1/2, z-1/2'
'-y-1/2, -x-1/2, z-1/2'
'y-1/2, x-1/2, z-1/2'

loop_
_atom_site_label
_atom_site_type_symbol
_atom_site_fract_x
_atom_site_fract_y
_atom_site_fract_z
_atom_site_U_iso_or_equiv
_atom_site_adp_type
_atom_site_occupancy
_atom_site_site_symmetry_order
_atom_site_calc_flag
_atom_site_refinement_flags_posn
_atom_site_refinement_flags_adp
_atom_site_refinement_flags_occupancy
Hf1 Hf -0.0411(2) 0.12079(18) 0.0000 0.070(2) Uani 1 2 d DS TU P
Hf2 Hf 0.0000 0.0000 0.07658(15) 0.065(3) Uani 1 4 d DS TU P
O1 O -0.0269(15) 0.0884(11) 0.1111(9) 0.064(11) Uiso 1 1 d D U .
O4 O -0.0778(16) 0.0417(17) 0.0358(11) 0.064(11) Uiso 1 1 d . U .
O13 O -0.0595(15) 0.1684(14) 0.0592(7) 0.063(11) Uiso 1 1 d D U .
O19 O -0.145(2) 0.163(2) 0.0000 0.057(15) Uiso 1 2 d S TU P
O20 O 0.020(3) 0.218(3) 0.0000 0.12(2) Uiso 1 2 d S TU P
C3 C -0.0658(8) 0.3107(16) 0.1933(11) 0.077(16) Uiso 1 1 d D U .
C4 C -0.0808(14) 0.3282(14) 0.1489(15) 0.108(19) Uiso 1 1 d D U .
C5 C -0.0755(15) 0.274(2) 0.1207(9) 0.102(19) Uiso 1 1 d D U .
C6 C -0.0585(9) 0.2091(18) 0.1299(12) 0.072(16) Uiso 1 1 d D U .
C7 C -0.0436(15) 0.1915(15) 0.1743(15) 0.12(2) Uiso 1 1 d D U .
C8 C -0.0488(14) 0.245(2) 0.2025(8) 0.098(18) Uiso 1 1 d D U .
C9 C -0.0715(9) 0.3664(11) 0.2212(6) 0.064(15) Uiso 1 1 d D U .
C16 C -0.0204(13) 0.4161(15) 0.2201(10) 0.007(19) Uiso 0.5 1 d DG U .
C15 C -0.025(3) 0.475(3) 0.2500 0.025(18) Uiso 1 2 d DG U .
C10 C -0.1264(12) 0.3736(12) 0.2500 0.10(3) Uiso 1 2 d DG U .
C11 C -0.1761(8) 0.3239(8) 0.2500 0.17(4) Uiso 1 2 d DS TU P
C12 C -0.0529(11) 0.1537(14) 0.1019(8) 0.070(16) Uiso 1 1 d D U .
C17 C 0.0330(12) 0.4181(18) 0.1970(11) 0.11(2) Uiso 1 1 d D U .

loop_
_atom_site_aniso_label
_atom_site_aniso_U_11
_atom_site_aniso_U_22
_atom_site_aniso_U_33
_atom_site_aniso_U_23
_atom_site_aniso_U_13
_atom_site_aniso_U_12
Hf1 0.087(4) 0.077(3) 0.045(4) 0.000 0.000 -0.001(3)
Hf2 0.070(4) 0.070(4) 0.057(6) 0.000 0.000 0.000

loop_
_atom_type_symbol
_atom_type_description
_atom_type_scat_dispersion_real
_atom_type_scat_dispersion_imag
_atom_type_scat_source
C C 0.0033 0.0016 'International Tables Vol C Tables 4.2.6.8 and 6.1.1.4'
H H 0.0000 0.0000 'International Tables Vol C Tables 4.2.6.8 and 6.1.1.4'
O O 0.0106 0.0060 'International Tables Vol C Tables 4.2.6.8 and 6.1.1.4'
Hf Hf -0.5830 6.1852 'International Tables Vol C Tables 4.2.6.8 and 6.1.1.4'

loop_
_exptl_crystal_face_index_h
_exptl_crystal_face_index_k
_exptl_crystal_face_index_l
_exptl_crystal_face_perp_dist
_exptl_oxdiff_crystal_face_indexfrac_h
_exptl_oxdiff_crystal_face_indexfrac_k
_exptl_oxdiff_crystal_face_indexfrac_l
_exptl_oxdiff_crystal_face_x
_exptl_oxdiff_crystal_face_y
_exptl_oxdiff_crystal_face_z
1 0 0 0.0688 0.9989 0.0008 0.0003 -0.0016 -0.0350 0.0097
-2 -2 5 0.0290 -1.9995 -2.0009 4.9923 -0.0072 0.1058 0.1076
-4 2 -5 0.0236 -3.9941 1.9960 -4.9943 0.0169 0.1042 -0.1660
-1 2 -5 0.0527 -0.9973 1.9984 -4.9933 0.0120 -0.0008 -0.1368
5 1 -2 0.0689 4.9955 1.0043 -1.9954 0.0024 -0.1906 -0.0054
0 -1 -1 0.0254 -0.0009 -1.0037 -0.9994 -0.0425 0.0013 -0.0023
0 1 1 0.0254 0.0009 1.0037 0.9994 0.0425 -0.0013 0.0023
3 -2 5 0.0551 2.9952 -1.9968 4.9940 -0.0153 -0.0692 0.1562
-5 -1 1 0.0165 -4.9956 -1.0054 0.9966 -0.0131 0.1859 -0.0134

loop_
_geom_angle_atom_site_label_1
_geom_angle_atom_site_label_2
_geom_angle_atom_site_label_3
_geom_angle
_geom_angle_site_symmetry_1
_geom_angle_site_symmetry_3
Hf1 Hf1 Hf1 90.0 2 10
Hf2 Hf1 Hf1 59.78(4) . 10
Hf2 Hf1 Hf1 59.78(4) 9 2
Hf2 Hf1 Hf1 59.78(4) 9 10
Hf2 Hf1 Hf1 59.78(4) . 2
Hf2 Hf1 Hf2 89.24(14) . 9
O4 Hf1 Hf1 88.9(8) 10 2
O4 Hf1 Hf1 32.3(9) 10 10
O4 Hf1 Hf1 88.9(9) 11 10
O4 Hf1 Hf1 32.3(9) 4 10
O4 Hf1 Hf1 34.1(9) . 2
O4 Hf1 Hf1 88.9(8) 4 2
O4 Hf1 Hf1 88.9(9) . 10
O4 Hf1 Hf1 34.1(9) 11 2
O4 Hf1 Hf2 35.9(8) 10 9
O4 Hf1 Hf2 88.1(9) . 9
O4 Hf1 Hf2 86.6(9) 4 9
O4 Hf1 Hf2 88.1(9) 11 .
O4 Hf1 Hf2 34.9(9) 11 9
O4 Hf1 Hf2 34.9(9) . .
O4 Hf1 Hf2 86.6(9) 10 .
O4 Hf1 Hf2 35.9(8) 4 .
O4 Hf1 O4 68.1(19) . 11
O4 Hf1 O4 70.7(17) 11 10
O4 Hf1 O4 105.5(17) . 10
O4 Hf1 O4 70.7(17) . 4
O4 Hf1 O4 105.5(17) 11 4
O4 Hf1 O4 64.5(18) 4 10
O4 Hf1 O13 76.8(12) . .
O4 Hf1 O13 139.7(12) . 11
O4 Hf1 O13 139.7(12) 11 .
O4 Hf1 O13 76.8(12) 11 11
O4 Hf1 O19 87.7(13) 11 .
O4 Hf1 O19 87.7(13) . .
O4 Hf1 O19 147.3(9) 4 .
O4 Hf1 O19 147.3(9) 10 .
O4 Hf1 O20 145.2(10) 11 .
O4 Hf1 O20 145.2(10) . .
O4 Hf1 O20 85.8(14) 4 .
O4 Hf1 O20 85.8(14) 10 .
O13 Hf1 Hf1 110.0(8) 11 10
O13 Hf1 Hf1 110.0(8) . 10
O13 Hf1 Hf1 108.3(8) 11 2
O13 Hf1 Hf1 108.3(8) . 2
O13 Hf1 Hf2 162.2(8) 11 .
O13 Hf1 Hf2 73.0(8) . .
O13 Hf1 Hf2 162.2(8) . 9
O13 Hf1 Hf2 73.0(8) 11 9
O13 Hf1 O4 140.1(12) . 10
O13 Hf1 O4 140.1(12) 11 4
O13 Hf1 O4 79.7(12) . 4
O13 Hf1 O4 79.7(12) 11 10
O13 Hf1 O13 124.7(17) . 11
O13 Hf1 O19 71.5(9) 11 .
O13 Hf1 O19 71.5(9) . .
O13 Hf1 O20 74.0(10) . .
O13 Hf1 O20 74.0(10) 11 .
O19 Hf1 Hf1 175.9(11) . 10
O19 Hf1 Hf1 85.9(11) . 2
O19 Hf1 Hf2 117.8(7) . 9
O19 Hf1 Hf2 117.8(7) . .
O19 Hf1 O20 100.3(18) . .
O20 Hf1 Hf1 173.8(14) . 2
O20 Hf1 Hf1 83.8(14) . 10
O20 Hf1 Hf2 116.5(9) . .
O20 Hf1 Hf2 116.5(9) . 9
Hf1 Hf2 Hf1 60.44(8) 2 9
Hf1 Hf2 Hf1 60.44(8) 9 10
Hf1 Hf2 Hf1 90.76(14) 2 10
Hf1 Hf2 Hf1 60.44(8) 2 .
Hf1 Hf2 Hf1 60.44(8) 10 .
Hf1 Hf2 Hf1 90.76(14) 9 .
O1 Hf2 Hf1 76.2(9) 3 9
O1 Hf2 Hf1 76.2(9) . .
O1 Hf2 Hf1 112.8(9) 2 9
O1 Hf2 Hf1 112.8(9) . 2
O1 Hf2 Hf1 110.4(8) 2 .
O1 Hf2 Hf1 110.4(8) . 10
O1 Hf2 Hf1 110.4(8) 4 9
O1 Hf2 Hf1 166.9(9) 4 2
O1 Hf2 Hf1 112.8(9) 4 .
O1 Hf2 Hf1 76.2(9) 2 2
O1 Hf2 Hf1 166.9(9) 3 .
O1 Hf2 Hf1 112.8(9) 3 10
O1 Hf2 Hf1 166.9(9) . 9
O1 Hf2 Hf1 76.2(9) 4 10
O1 Hf2 Hf1 166.9(9) 2 10
O1 Hf2 Hf1 110.4(8) 3 2
O1 Hf2 O1 74.1(8) . 4
O1 Hf2 O1 74.1(8) 4 3
O1 Hf2 O1 116.8(18) . 3
O1 Hf2 O1 74.1(8) . 2
O1 Hf2 O1 116.8(18) 4 2
O1 Hf2 O1 74.1(8) 2 3
O1 Hf2 O4 80.7(13) 4 3
O1 Hf2 O4 142.9(13) 4 2
O1 Hf2 O4 142.9(13) 3 .
O1 Hf2 O4 142.7(13) 2 3
O1 Hf2 O4 80.6(13) 2 2
O1 Hf2 O4 80.7(13) 3 2
O1 Hf2 O4 142.7(13) . 2
O1 Hf2 O4 80.7(13) . 4
O1 Hf2 O4 142.9(13) . 3
O1 Hf2 O4 142.9(13) 2 4
O1 Hf2 O4 80.6(13) 3 3
O1 Hf2 O4 80.7(13) 2 .
O1 Hf2 O4 80.6(13) 4 4
O1 Hf2 O4 80.6(13) . .
O1 Hf2 O4 142.7(13) 3 4
O1 Hf2 O4 142.7(13) 4 .
O4 Hf2 Hf1 89.4(9) . 9
O4 Hf2 Hf1 32.9(9) 2 2
O4 Hf2 Hf1 35.8(9) 4 .
O4 Hf2 Hf1 35.8(9) 2 9
O4 Hf2 Hf1 32.9(9) . .
O4 Hf2 Hf1 89.4(9) 2 10
O4 Hf2 Hf1 87.8(9) 3 2
O4 Hf2 Hf1 32.9(9) 4 10
O4 Hf2 Hf1 89.4(9) 4 2
O4 Hf2 Hf1 35.8(9) 3 10
O4 Hf2 Hf1 87.8(9) 2 .
O4 Hf2 Hf1 87.8(9) 4 9
O4 Hf2 Hf1 89.4(9) 3 .
O4 Hf2 Hf1 32.9(9) 3 9
O4 Hf2 Hf1 35.8(9) . 2
O4 Hf2 Hf1 87.8(9) . 10
O4 Hf2 O4 105.6(18) . 3
O4 Hf2 O4 68.5(9) 4 3
O4 Hf2 O4 68.5(9) . 4
O4 Hf2 O4 68.5(9) 2 3
O4 Hf2 O4 68.5(9) . 2
O4 Hf2 O4 105.6(18) 2 4
C12 O1 Hf2 136(2) . .
Hf1 O4 Hf1 113.6(15) . 2
Hf1 O4 Hf2 108.3(14) 2 .
Hf1 O4 Hf2 112.1(15) . .
C12 O13 Hf1 139(2) . .
C8 C3 C4 118.2(10) . .
C8 C3 C9 127(3) . .
C9 C3 C4 114(3) . .
C5 C4 C3 116(2) . .
C6 C5 C4 126(3) . .
C5 C6 C7 118.3(10) . .
C5 C6 C12 127(4) . .
C12 C6 C7 115(3) . .
C8 C7 C6 116(2) . .
C3 C8 C7 126(3) . .
C16 C9 C3 117.6(8) . .
C16 C9 C10 119.4 . .
C10 C9 C3 123.0(8) . .
C9 C16 C15 115.7(12) . 7_455
C15 C16 C9 118(3) . .
C15 C16 C15 6(5) . 7_455
C17 C16 C9 128.3(2) . .
C17 C16 C15 116.0(12) . 7_455
C9 C10 C9 124.9(14) . 7_455
C11 C10 C9 116.9(14) . 7_455
C11 C10 C9 118.2(2) . .
O1 C12 O13 115(3) . .
O1 C12 C6 126(3) . .
O13 C12 C6 117(3) . .

loop_
_geom_bond_atom_site_label_1
_geom_bond_atom_site_label_2
_geom_bond_distance
_geom_bond_site_symmetry_2
Hf1 Hf1 3.520(5) 10
Hf1 Hf1 3.520(5) 2
Hf1 Hf2 3.497(4) 9
Hf1 Hf2 3.497(4) .
Hf1 O4 2.15(3) 4
Hf1 O4 2.05(3) .
Hf1 O4 2.15(3) 10
Hf1 O4 2.05(3) 11
Hf1 O13 2.145(17) .
Hf1 O13 2.145(17) 11
Hf1 O19 2.19(4) .
Hf1 O20 2.24(6) .
Hf2 Hf1 3.497(4) 9
Hf2 Hf1 3.497(4) 10
Hf2 Hf1 3.497(4) 2
Hf2 O1 2.115(17) 2
Hf2 O1 2.115(17) 3
Hf2 O1 2.115(17) .
Hf2 O1 2.115(17) 4
Hf2 O4 2.16(3) 3
Hf2 O4 2.16(3) 4
Hf2 O4 2.16(3) .
Hf2 O4 2.16(3) 2
O1 C12 1.403(9) .
O4 Hf1 2.15(3) 2
O13 C12 1.405(9) .
C3 C4 1.49(4) .
C3 C8 1.35(4) .
C3 C9 1.413(6) .
C4 C5 1.389(10) .
C5 C6 1.35(4) .
C6 C7 1.49(4) .
C6 C12 1.410(6) .
C7 C8 1.390(10) .
C9 C16 1.3900 .
C9 C10 1.4104 .
C16 C15 1.50(4) .
C16 C17 1.280(4) .
C15 C15 1.44(5) 8
C10 C9 1.43(2) 7_455
C10 C11 1.371(4) .

loop_
_geom_torsion_atom_site_label_1
_geom_torsion_atom_site_label_2
_geom_torsion_atom_site_label_3
_geom_torsion_atom_site_label_4
_geom_torsion
_geom_torsion_site_symmetry_4
Hf1 O13 C12 O1 -1(4) .
Hf1 O13 C12 C6 166(2) .
Hf2 O1 C12 O13 -5(4) .
Hf2 O1 C12 C6 -170.6(16) .
C3 C4 C5 C6 0.0(4) .
C3 C9 C16 C15 -177(6) 7_455
C3 C9 C16 C15 179(4) .
C3 C9 C16 C17 -1(4) .
C3 C9 C10 C9 179(3) 7_455
C3 C9 C10 C11 0(4) .
C4 C3 C8 C7 0.0(3) .
C4 C3 C9 C16 -73(2) .
C4 C3 C9 C10 107(3) .
C4 C5 C6 C7 0.0(4) .
C4 C5 C6 C12 180.0(3) .
C5 C6 C7 C8 0.0(4) .
C5 C6 C12 O1 172(3) .
C5 C6 C12 O13 6(2) .
C6 C7 C8 C3 0.0(5) .
C7 C6 C12 O1 -8(3) .
C7 C6 C12 O13 -174(2) .
C8 C3 C4 C5 0.0(3) .
C8 C3 C9 C16 107(2) .
C8 C3 C9 C10 -73(3) .
C9 C3 C4 C5 180.0(2) .
C9 C3 C8 C7 180.0(3) .
C9 C16 C15 C16 4(11) 7_455
C16 C9 C10 C9 -1(5) 7_455
C16 C9 C10 C11 180.0(5) .
C10 C9 C16 C17 179.51(16) .
C12 C6 C7 C8 180.0(3) .
